data_1504693
loop_
_publ_author_name
'Yang, Luo'
'Zheng, Qi-Yu'
'Wang, De-Xian'
'Huang, Zhi-Tang'
'Wang, Mei-Xiang'

_publ_section_title
;
 Reversal of nucleophilicity of enamides in water: control of cyclization
 pathways by reaction media for the orthogonal synthesis of
 dihydropyridinone and pyrrolidinone Clausena alkaloids.
;
_journal_issue 12
_journal_name_full 'Organic letters'
_journal_page_first 2461
_journal_page_last 2464
_journal_paper_doi 10.1021/ol800740h
_journal_volume 10
_journal_year 2008
_chemical_formula_moiety 'C18 H19 N O3'
_chemical_formula_sum 'C18 H19 N O3'
_chemical_formula_weight 297.34
_chemical_name_systematic
; 

 ? 

;
_space_group_IT_number 14
_symmetry_cell_setting monoclinic
_symmetry_space_group_name_Hall '-P 2ybc'
_symmetry_space_group_name_H-M 'P 1 21/c 1'
_atom_sites_solution_hydrogens geom
_atom_sites_solution_primary direct
_atom_sites_solution_secondary difmap
_audit_creation_method SHELXL-97
_cell_angle_alpha 90.00
_cell_angle_beta 91.32(3)
_cell_angle_gamma 90.00
_cell_formula_units_Z 4
_cell_length_a 15.922(3)
_cell_length_b 6.8246(14)
_cell_length_c 13.777(3)
_cell_measurement_reflns_used 657
_cell_measurement_temperature 173(2)
_cell_measurement_theta_max 27.48
_cell_measurement_theta_min 2.17
_cell_volume 1496.6(5)
_computing_cell_refinement 'Rapid Auto(Rigaku 2001)'
_computing_data_collection 'Rapid Auto(Rigaku 2001)'
_computing_data_reduction 'Rapid Auto(Rigaku 2001)'
_computing_molecular_graphics 'XP in Siemens SHELXTL (Sheldrick, 1994)'
_computing_publication_material 'SHELX97 (Sheldrick, 1997)'
_computing_structure_refinement 'SHELXL-97 (Sheldrick, 1997)'
_computing_structure_solution 'SHELXS-97 (Sheldrick, 1990)'
_diffrn_ambient_temperature 173(2)
_diffrn_measured_fraction_theta_full 0.998
_diffrn_measured_fraction_theta_max 0.998
_diffrn_measurement_device_type 'Rigaku raxis Rapid IP Area Detector'
_diffrn_measurement_method '\w scans at fixed \c = 45\%'
_diffrn_radiation_monochromator graphite
_diffrn_radiation_source 'rotating anode'
_diffrn_radiation_type MoK\a
_diffrn_radiation_wavelength 0.71073
_diffrn_reflns_av_R_equivalents 0.0313
_diffrn_reflns_av_sigmaI/netI 0.0438
_diffrn_reflns_limit_h_max 18
_diffrn_reflns_limit_h_min -18
_diffrn_reflns_limit_k_max 8
_diffrn_reflns_limit_k_min -8
_diffrn_reflns_limit_l_max 16
_diffrn_reflns_limit_l_min -16
_diffrn_reflns_number 4919
_diffrn_reflns_theta_full 25.00
_diffrn_reflns_theta_max 25.00
_diffrn_reflns_theta_min 2.56
_exptl_absorpt_coefficient_mu 0.090
_exptl_absorpt_correction_T_max 0.9867
_exptl_absorpt_correction_T_min 0.9582
_exptl_absorpt_correction_type multi-scan
_exptl_absorpt_process_details 'ABSCOR by T.Higashi    8 March, 1995'
_exptl_crystal_colour colorless
_exptl_crystal_density_diffrn 1.320
_exptl_crystal_density_method 'not measured'
_exptl_crystal_description plate
_exptl_crystal_F_000 632
_exptl_crystal_size_max 0.48
_exptl_crystal_size_mid 0.35
_exptl_crystal_size_min 0.15
_refine_diff_density_max 0.316
_refine_diff_density_min -0.272
_refine_diff_density_rms 0.048
_refine_ls_extinction_method none
_refine_ls_goodness_of_fit_ref 1.174
_refine_ls_hydrogen_treatment constr
_refine_ls_matrix_type full
_refine_ls_number_parameters 199
_refine_ls_number_reflns 2627
_refine_ls_number_restraints 0
_refine_ls_restrained_S_all 1.174
_refine_ls_R_factor_all 0.0775
_refine_ls_R_factor_gt 0.0592
_refine_ls_shift/su_max 0.000
_refine_ls_shift/su_mean 0.000
_refine_ls_structure_factor_coef Fsqd
_refine_ls_weighting_details 'calc w=1/[\s^2^(Fo^2^)+(0.0519P)^2^+0.7176P] where P=(Fo^2^+2Fc^2^)/3'
_refine_ls_weighting_scheme calc
_refine_ls_wR_factor_gt 0.1215
_refine_ls_wR_factor_ref 0.1285
_reflns_number_gt 2238
_reflns_number_total 2627
_reflns_threshold_expression >2sigma(I)
_cod_data_source_file ol800740h-file004.cif
_cod_data_source_block a
_cod_original_cell_volume 1496.7(5)
_cod_original_sg_symbol_H-M P2(1)/c
_cod_database_code 1504693

loop_
_symmetry_equiv_pos_as_xyz
'x, y, z'
'-x, y+1/2, -z+1/2'
'-x, -y, -z'
'x, -y-1/2, z-1/2'

loop_
_atom_site_label
_atom_site_type_symbol
_atom_site_fract_x
_atom_site_fract_y
_atom_site_fract_z
_atom_site_U_iso_or_equiv
_atom_site_adp_type
_atom_site_occupancy
_atom_site_symmetry_multiplicity
_atom_site_calc_flag
_atom_site_refinement_flags
O1 O -0.04520(10) 0.2713(2) 0.07114(12) 0.0257(4) Uani 1 1 d .
O2 O 0.10945(11) 0.5046(2) 0.08212(12) 0.0275(4) Uani 1 1 d .
H2A H 0.0899 0.5709 0.0355 0.041 Uiso 1 1 calc R
O3 O 0.13365(10) 0.0288(2) 0.31037(12) 0.0260(4) Uani 1 1 d .
H3A H 0.1061 -0.0373 0.3500 0.039 Uiso 1 1 calc R
N1 N 0.04509(11) 0.0394(3) 0.13268(13) 0.0197(4) Uani 1 1 d .
C1 C 0.02717(14) 0.2059(3) 0.08714(15) 0.0200(5) Uani 1 1 d .
C2 C 0.10795(14) 0.3036(3) 0.05719(16) 0.0202(5) Uani 1 1 d .
H2B H 0.1149 0.2886 -0.0144 0.024 Uiso 1 1 calc R
C3 C 0.17750(14) 0.1895(3) 0.11189(16) 0.0190(5) Uani 1 1 d .
H3B H 0.1913 0.2603 0.1738 0.023 Uiso 1 1 calc R
C4 C 0.13550(13) -0.0078(3) 0.13726(16) 0.0187(5) Uani 1 1 d .
H4A H 0.1478 -0.1048 0.0851 0.022 Uiso 1 1 calc R
C5 C -0.01869(14) -0.0924(4) 0.16963(18) 0.0255(5) Uani 1 1 d .
H5A H -0.0743 -0.0330 0.1603 0.038 Uiso 1 1 calc R
H5B H -0.0079 -0.1159 0.2390 0.038 Uiso 1 1 calc R
H5C H -0.0168 -0.2171 0.1345 0.038 Uiso 1 1 calc R
C6 C 0.25756(14) 0.1651(3) 0.05597(16) 0.0200(5) Uani 1 1 d .
C7 C 0.25723(15) 0.0614(3) -0.03139(17) 0.0250(5) Uani 1 1 d .
H7A H 0.2059 0.0092 -0.0567 0.030 Uiso 1 1 calc R
C8 C 0.33053(16) 0.0336(4) -0.08157(18) 0.0285(6) Uani 1 1 d .
H8A H 0.3293 -0.0371 -0.1410 0.034 Uiso 1 1 calc R
C10 C 0.40684(15) 0.2134(4) 0.0406(2) 0.0312(6) Uani 1 1 d .
H10A H 0.4581 0.2667 0.0653 0.037 Uiso 1 1 calc R
C9 C 0.40573(16) 0.1088(4) -0.04538(19) 0.0315(6) Uani 1 1 d .
H9A H 0.4562 0.0885 -0.0794 0.038 Uiso 1 1 calc R
C11 C 0.33328(14) 0.2408(3) 0.09078(18) 0.0251(5) Uani 1 1 d .
H11A H 0.3348 0.3124 0.1499 0.030 Uiso 1 1 calc R
C12 C 0.16230(14) -0.0955(3) 0.23540(16) 0.0204(5) Uani 1 1 d .
H12A H 0.1345 -0.2260 0.2421 0.025 Uiso 1 1 calc R
C13 C 0.25696(14) -0.1259(3) 0.24113(16) 0.0200(5) Uani 1 1 d .
C14 C 0.29597(14) -0.2490(3) 0.17517(17) 0.0226(5) Uani 1 1 d .
H14A H 0.2630 -0.3191 0.1285 0.027 Uiso 1 1 calc R
C15 C 0.38244(15) -0.2697(3) 0.17738(18) 0.0262(6) Uani 1 1 d .
H15A H 0.4086 -0.3508 0.1308 0.031 Uiso 1 1 calc R
C16 C 0.43125(15) -0.1733(4) 0.24675(18) 0.0275(6) Uani 1 1 d .
H16A H 0.4906 -0.1889 0.2486 0.033 Uiso 1 1 calc R
C17 C 0.39258(15) -0.0544(4) 0.31299(18) 0.0280(6) Uani 1 1 d .
H17A H 0.4256 0.0113 0.3612 0.034 Uiso 1 1 calc R
C18 C 0.30609(15) -0.0292(3) 0.31038(17) 0.0246(5) Uani 1 1 d .
H18A H 0.2805 0.0545 0.3562 0.030 Uiso 1 1 calc R

loop_
_atom_site_aniso_label
_atom_site_aniso_U_11
_atom_site_aniso_U_22
_atom_site_aniso_U_33
_atom_site_aniso_U_23
_atom_site_aniso_U_13
_atom_site_aniso_U_12
O1 0.0230(9) 0.0288(9) 0.0253(9) 0.0012(7) -0.0008(7) 0.0079(7)
O2 0.0369(10) 0.0172(8) 0.0279(9) 0.0008(7) -0.0065(7) 0.0032(7)
O3 0.0269(9) 0.0279(9) 0.0234(9) -0.0012(7) 0.0061(7) 0.0040(7)
N1 0.0177(10) 0.0217(10) 0.0196(10) 0.0007(8) 0.0005(8) 0.0005(8)
C1 0.0236(12) 0.0233(12) 0.0132(11) -0.0026(9) -0.0009(9) 0.0053(10)
C2 0.0274(13) 0.0159(11) 0.0173(11) -0.0015(9) -0.0010(9) 0.0020(9)
C3 0.0207(12) 0.0186(11) 0.0176(11) -0.0008(9) 0.0000(9) -0.0017(9)
C4 0.0172(12) 0.0177(11) 0.0212(12) -0.0007(9) 0.0015(9) 0.0009(9)
C5 0.0194(12) 0.0277(13) 0.0292(13) 0.0022(11) -0.0023(10) -0.0047(10)
C6 0.0230(12) 0.0151(11) 0.0221(12) 0.0051(9) 0.0018(9) 0.0026(9)
C7 0.0259(13) 0.0260(13) 0.0232(13) 0.0008(11) -0.0015(10) -0.0005(10)
C8 0.0338(15) 0.0278(13) 0.0241(13) 0.0012(11) 0.0059(11) 0.0059(11)
C10 0.0212(13) 0.0299(14) 0.0426(16) 0.0048(12) 0.0009(11) -0.0023(11)
C9 0.0256(14) 0.0319(14) 0.0374(15) 0.0087(12) 0.0115(11) 0.0061(11)
C11 0.0255(13) 0.0207(12) 0.0291(13) 0.0005(10) 0.0012(10) -0.0003(10)
C12 0.0213(12) 0.0167(11) 0.0233(12) 0.0007(10) 0.0022(10) 0.0016(9)
C13 0.0232(12) 0.0158(11) 0.0211(12) 0.0058(9) 0.0007(10) 0.0015(9)
C14 0.0265(13) 0.0172(11) 0.0240(12) -0.0008(10) -0.0023(10) 0.0008(9)
C15 0.0287(13) 0.0226(13) 0.0277(13) 0.0007(11) 0.0049(10) 0.0050(10)
C16 0.0176(12) 0.0298(13) 0.0350(14) 0.0038(12) 0.0000(10) 0.0026(10)
C17 0.0258(13) 0.0278(13) 0.0302(14) -0.0019(11) -0.0056(11) -0.0028(11)
C18 0.0244(13) 0.0248(13) 0.0245(13) -0.0011(10) -0.0002(10) 0.0044(10)

loop_
_atom_type_symbol
_atom_type_description
_atom_type_scat_dispersion_real
_atom_type_scat_dispersion_imag
_atom_type_scat_source
C C 0.0033 0.0016 'International Tables Vol C Tables 4.2.6.8 and 6.1.1.4'
H H 0.0000 0.0000 'International Tables Vol C Tables 4.2.6.8 and 6.1.1.4'
N N 0.0061 0.0033 'International Tables Vol C Tables 4.2.6.8 and 6.1.1.4'
O O 0.0106 0.0060 'International Tables Vol C Tables 4.2.6.8 and 6.1.1.4'

loop_
_geom_angle_atom_site_label_1
_geom_angle_atom_site_label_2
_geom_angle_atom_site_label_3
_geom_angle
C2 O2 H2A 109.5
C12 O3 H3A 109.5
C1 N1 C5 123.40(19)
C1 N1 C4 114.00(18)
C5 N1 C4 122.49(18)
O1 C1 N1 125.2(2)
O1 C1 C2 125.4(2)
N1 C1 C2 109.36(18)
O2 C2 C1 111.76(19)
O2 C2 C3 111.38(18)
C1 C2 C3 104.48(18)
O2 C2 H2B 109.7
C1 C2 H2B 109.7
C3 C2 H2B 109.7
C6 C3 C2 114.33(18)
C6 C3 C4 113.10(18)
C2 C3 C4 103.98(17)
C6 C3 H3B 108.4
C2 C3 H3B 108.4
C4 C3 H3B 108.4
N1 C4 C12 112.04(17)
N1 C4 C3 103.09(17)
C12 C4 C3 115.27(18)
N1 C4 H4A 108.7
C12 C4 H4A 108.7
C3 C4 H4A 108.7
N1 C5 H5A 109.5
N1 C5 H5B 109.5
H5A C5 H5B 109.5
N1 C5 H5C 109.5
H5A C5 H5C 109.5
H5B C5 H5C 109.5
C11 C6 C7 118.2(2)
C11 C6 C3 121.2(2)
C7 C6 C3 120.5(2)
C8 C7 C6 120.9(2)
C8 C7 H7A 119.5
C6 C7 H7A 119.5
C7 C8 C9 120.1(2)
C7 C8 H8A 119.9
C9 C8 H8A 119.9
C9 C10 C11 120.2(2)
C9 C10 H10A 119.9
C11 C10 H10A 119.9
C10 C9 C8 119.6(2)
C10 C9 H9A 120.2
C8 C9 H9A 120.2
C10 C11 C6 121.0(2)
C10 C11 H11A 119.5
C6 C11 H11A 119.5
O3 C12 C13 112.21(18)
O3 C12 C4 108.75(17)
C13 C12 C4 110.78(18)
O3 C12 H12A 108.3
C13 C12 H12A 108.3
C4 C12 H12A 108.3
C18 C13 C14 118.8(2)
C18 C13 C12 120.9(2)
C14 C13 C12 120.3(2)
C15 C14 C13 120.3(2)
C15 C14 H14A 119.8
C13 C14 H14A 119.8
C14 C15 C16 120.6(2)
C14 C15 H15A 119.7
C16 C15 H15A 119.7
C17 C16 C15 119.0(2)
C17 C16 H16A 120.5
C15 C16 H16A 120.5
C16 C17 C18 121.0(2)
C16 C17 H17A 119.5
C18 C17 H17A 119.5
C13 C18 C17 120.2(2)
C13 C18 H18A 119.9
C17 C18 H18A 119.9

loop_
_geom_bond_atom_site_label_1
_geom_bond_atom_site_label_2
_geom_bond_distance
O1 C1 1.251(3)
O2 C2 1.414(3)
O2 H2A 0.8400
O3 C12 1.420(3)
O3 H3A 0.8400
N1 C1 1.325(3)
N1 C5 1.458(3)
N1 C4 1.475(3)
C1 C2 1.515(3)
C2 C3 1.537(3)
C2 H2B 1.0000
C3 C6 1.514(3)
C3 C4 1.547(3)
C3 H3B 1.0000
C4 C12 1.530(3)
C4 H4A 1.0000
C5 H5A 0.9800
C5 H5B 0.9800
C5 H5C 0.9800
C6 C11 1.387(3)
C6 C7 1.396(3)
C7 C8 1.383(3)
C7 H7A 0.9500
C8 C9 1.385(4)
C8 H8A 0.9500
C10 C9 1.383(4)
C10 C11 1.387(3)
C10 H10A 0.9500
C9 H9A 0.9500
C11 H11A 0.9500
C12 C13 1.522(3)
C12 H12A 1.0000
C13 C18 1.387(3)
C13 C14 1.394(3)
C14 C15 1.384(3)
C14 H14A 0.9500
C15 C16 1.384(3)
C15 H15A 0.9500
C16 C17 1.377(3)
C16 H16A 0.9500
C17 C18 1.387(3)
C17 H17A 0.9500
C18 H18A 0.9500

loop_
_geom_hbond_atom_site_label_D
_geom_hbond_atom_site_label_H
_geom_hbond_atom_site_label_A
_geom_hbond_distance_DH
_geom_hbond_distance_HA
_geom_hbond_distance_DA
_geom_hbond_angle_DHA
_geom_hbond_site_symmetry_A
O2 H2A O1 0.84 1.94 2.783(2) 179.0 3_565
O3 H3A O1 0.84 1.97 2.800(2) 170.7 2_545

loop_
_geom_torsion_atom_site_label_1
_geom_torsion_atom_site_label_2
_geom_torsion_atom_site_label_3
_geom_torsion_atom_site_label_4
_geom_torsion
C5 N1 C1 O1 0.8(3)
C4 N1 C1 O1 177.0(2)
C5 N1 C1 C2 -178.9(2)
C4 N1 C1 C2 -2.7(2)
O1 C1 C2 O2 47.8(3)
N1 C1 C2 O2 -132.43(19)
O1 C1 C2 C3 168.4(2)
N1 C1 C2 C3 -11.9(2)
O2 C2 C3 C6 -94.8(2)
C1 C2 C3 C6 144.41(19)
O2 C2 C3 C4 141.42(19)
C1 C2 C3 C4 20.6(2)
C1 N1 C4 C12 140.49(19)
C5 N1 C4 C12 -43.3(3)
C1 N1 C4 C3 16.0(2)
C5 N1 C4 C3 -167.80(19)
C6 C3 C4 N1 -146.36(18)
C2 C3 C4 N1 -21.8(2)
C6 C3 C4 C12 91.2(2)
C2 C3 C4 C12 -144.16(19)
C2 C3 C6 C11 119.0(2)
C4 C3 C6 C11 -122.2(2)
C2 C3 C6 C7 -62.4(3)
C4 C3 C6 C7 56.4(3)
C11 C6 C7 C8 0.4(3)
C3 C6 C7 C8 -178.2(2)
C6 C7 C8 C9 0.1(4)
C11 C10 C9 C8 0.8(4)
C7 C8 C9 C10 -0.7(4)
C9 C10 C11 C6 -0.3(4)
C7 C6 C11 C10 -0.4(3)
C3 C6 C11 C10 178.2(2)
N1 C4 C12 O3 -51.2(2)
C3 C4 C12 O3 66.2(2)
N1 C4 C12 C13 -174.99(18)
C3 C4 C12 C13 -57.5(2)
O3 C12 C13 C18 -3.4(3)
C4 C12 C13 C18 118.4(2)
O3 C12 C13 C14 177.91(19)
C4 C12 C13 C14 -60.3(3)
C18 C13 C14 C15 -1.8(3)
C12 C13 C14 C15 177.0(2)
C13 C14 C15 C16 1.9(3)
C14 C15 C16 C17 -0.8(4)
C15 C16 C17 C18 -0.6(4)
C14 C13 C18 C17 0.4(3)
C12 C13 C18 C17 -178.3(2)
C16 C17 C18 C13 0.7(4)

loop_
_cod_related_entry_id
_cod_related_entry_code
_cod_related_entry_database
1 4475124 ChemSpider
